data_7102837
loop_
_publ_author_name
'Del Sesto, Rico E.'
'McCleskey, T. Mark'
'Burrell, Anthony K.'
'Baker, Gary A.'
'Thompson, Joe D.'
'Scott, Brian L.'
'Wilkes, John S.'
'Williams, Peg'

_publ_section_title
;
 Structure and magnetic behavior of transition metal based ionic liquids
;
_journal_coden_ASTM CHCOFS
_journal_issue 4
_journal_name_full
;
 Chemical Communications (Cambridge, United Kingdom)
;
_journal_page_first 447
_journal_page_last 449
_journal_paper_doi 10.1039/b711189d
_journal_year 2008
_chemical_formula_sum 'C16 H30 Br4 Mn N4'
_chemical_formula_weight 653.02
_space_group_IT_number 15
_symmetry_cell_setting monoclinic
_symmetry_space_group_name_Hall '-C 2yc'
_symmetry_space_group_name_H-M 'C 1 2/c 1'
_atom_sites_solution_hydrogens geom
_atom_sites_solution_primary direct
_atom_sites_solution_secondary difmap
_audit_creation_method SHELXL-97
_cell_angle_alpha 90.00
_cell_angle_beta 112.4420(10)
_cell_angle_gamma 90.00
_cell_formula_units_Z 4
_cell_length_a 15.0240(17)
_cell_length_b 9.4070(11)
_cell_length_c 18.726(2)
_cell_measurement_temperature 141(2)
_cell_volume 2446.2(5)
_computing_cell_refinement 'SAINT+, v. 7.06 (Bruker AXS, 2001)'
_computing_data_collection 'APEX II, v. 1.08 (Bruker AXS, 2003)'
_computing_data_reduction 'SAINT+, v. 7.06 (Bruker AXS, 2001)'
_computing_molecular_graphics 'SHELXTL, v. 6.10, (Bruker AXS, 2000)'
_computing_publication_material 'SHELXTL, v. 6.10, (Bruker AXS, 2000)'
_computing_structure_refinement 'SHELXL-97 (Sheldrick, 1997)'
_computing_structure_solution 'SHELXS-97 (Sheldrick, 1990)'
_diffrn_ambient_temperature 141(2)
_diffrn_measured_fraction_theta_full 1.000
_diffrn_measured_fraction_theta_max 0.936
_diffrn_measurement_device_type 'Bruker D8 with APEXII CCD'
_diffrn_measurement_method '\w scans'
_diffrn_radiation_monochromator graphite
_diffrn_radiation_source 'fine-focus sealed tube'
_diffrn_radiation_type MoK\a
_diffrn_radiation_wavelength 0.71073
_diffrn_reflns_av_R_equivalents 0.0491
_diffrn_reflns_av_sigmaI/netI 0.0539
_diffrn_reflns_limit_h_max 20
_diffrn_reflns_limit_h_min -20
_diffrn_reflns_limit_k_max 12
_diffrn_reflns_limit_k_min -12
_diffrn_reflns_limit_l_max 24
_diffrn_reflns_limit_l_min -25
_diffrn_reflns_number 13380
_diffrn_reflns_theta_full 25.00
_diffrn_reflns_theta_max 28.93
_diffrn_reflns_theta_min 2.35
_diffrn_standards_decay_% 0
_diffrn_standards_interval_count 0
_diffrn_standards_interval_time 0
_diffrn_standards_number 0
_exptl_absorpt_coefficient_mu 7.081
_exptl_absorpt_correction_T_max 0.6760
_exptl_absorpt_correction_T_min 0.3622
_exptl_absorpt_correction_type multi-scan
_exptl_absorpt_process_details 'SADABS 2.03 (Sheldrick, 2001)'
_exptl_crystal_colour irregular
_exptl_crystal_density_diffrn 1.773
_exptl_crystal_density_method 'not measured'
_exptl_crystal_description orange
_exptl_crystal_F_000 1276
_exptl_crystal_size_max 0.18
_exptl_crystal_size_mid 0.12
_exptl_crystal_size_min 0.06
_refine_diff_density_max 0.890
_refine_diff_density_min -0.686
_refine_diff_density_rms 0.117
_refine_ls_extinction_method none
_refine_ls_goodness_of_fit_ref 1.218
_refine_ls_hydrogen_treatment constr
_refine_ls_matrix_type full
_refine_ls_number_parameters 66
_refine_ls_number_reflns 3019
_refine_ls_number_restraints 0
_refine_ls_restrained_S_all 1.218
_refine_ls_R_factor_all 0.0417
_refine_ls_R_factor_gt 0.0301
_refine_ls_shift/su_max 0.001
_refine_ls_shift/su_mean 0.000
_refine_ls_structure_factor_coef Fsqd
_refine_ls_weighting_details 'calc w=1/[\s^2^(Fo^2^)+(0.0000P)^2^+0.0000P] where P=(Fo^2^+2Fc^2^)/3'
_refine_ls_weighting_scheme calc
_refine_ls_wR_factor_gt 0.0704
_refine_ls_wR_factor_ref 0.0743
_reflns_number_gt 2521
_reflns_number_total 3019
_reflns_threshold_expression >2sigma(I)
_cod_data_source_file b711189d.txt
_cod_data_source_block apx260
_cod_original_sg_symbol_H-M 'C 2/c'
_cod_database_code 7102837

loop_
_symmetry_equiv_pos_as_xyz
'x, y, z'
'-x, y, -z+1/2'
'x+1/2, y+1/2, z'
'-x+1/2, y+1/2, -z+1/2'
'-x, -y, -z'
'x, -y, z-1/2'
'-x+1/2, -y+1/2, -z'
'x+1/2, -y+1/2, z-1/2'

loop_
_atom_site_label
_atom_site_type_symbol
_atom_site_fract_x
_atom_site_fract_y
_atom_site_fract_z
_atom_site_U_iso_or_equiv
_atom_site_adp_type
_atom_site_occupancy
_atom_site_symmetry_multiplicity
_atom_site_calc_flag
_atom_site_refinement_flags
_atom_site_disorder_assembly
_atom_site_disorder_group
Br1 Br -0.004760(18) 0.71436(3) 0.354482(15) 0.01695(9) Uani 1 1 d . . .
Br2 Br 0.14945(2) 0.40085(3) 0.295327(17) 0.02320(9) Uani 1 1 d . . .
Mn1 Mn 0.0000 0.54885(6) 0.2500 0.01593(14) Uani 1 2 d S . .
N1 N 0.84515(16) 0.5585(2) 0.47556(13) 0.0166(5) Uiso 1 1 d . . .
N2 N 0.72564(15) 0.4896(2) 0.37352(13) 0.0168(5) Uiso 1 1 d . . .
C1 C 0.80330(19) 0.5707(3) 0.39888(16) 0.0201(6) Uiso 1 1 d . . .
H1 H 0.8253 0.6271 0.3682 0.024 Uiso 1 1 calc R . .
C2 C 0.79069(19) 0.4670(3) 0.49973(16) 0.0181(6) Uiso 1 1 d . . .
H2 H 0.8027 0.4403 0.5504 0.022 Uiso 1 1 calc R . .
C3 C 0.7165(2) 0.4236(3) 0.43572(16) 0.0197(6) Uiso 1 1 d . . .
H3 H 0.6681 0.3606 0.4341 0.024 Uiso 1 1 calc R . .
C4 C 0.6591(2) 0.4760(3) 0.29254(17) 0.0266(7) Uiso 1 1 d . . .
H4A H 0.6263 0.5646 0.2752 0.040 Uiso 1 1 calc R . .
H4B H 0.6128 0.4028 0.2883 0.040 Uiso 1 1 calc R . .
H4C H 0.6947 0.4516 0.2612 0.040 Uiso 1 1 calc R . .
C5 C 0.93311(19) 0.6331(3) 0.52645(16) 0.0173(6) Uiso 1 1 d . . .
H5A H 0.9799 0.6333 0.5023 0.021 Uiso 1 1 calc R . .
H5B H 0.9609 0.5821 0.5750 0.021 Uiso 1 1 calc R . .
C6 C 0.9127(2) 0.7848(3) 0.54245(17) 0.0203(6) Uiso 1 1 d . . .
H6A H 0.8604 0.7858 0.5607 0.024 Uiso 1 1 calc R . .
H6B H 0.8927 0.8393 0.4949 0.024 Uiso 1 1 calc R . .
C7 C 1.0020(2) 0.8543(3) 0.60315(17) 0.0224(6) Uiso 1 1 d . . .
H7A H 0.9861 0.9512 0.6115 0.027 Uiso 1 1 calc R . .
H7B H 1.0184 0.8034 0.6516 0.027 Uiso 1 1 calc R . .
C8 C 1.0895(2) 0.8565(3) 0.58115(18) 0.0282(7) Uiso 1 1 d . . .
H8A H 1.1109 0.7610 0.5794 0.042 Uiso 1 1 calc R . .
H8B H 1.1402 0.9100 0.6189 0.042 Uiso 1 1 calc R . .
H8C H 1.0725 0.9000 0.5313 0.042 Uiso 1 1 calc R . .

loop_
_atom_site_aniso_label
_atom_site_aniso_U_11
_atom_site_aniso_U_22
_atom_site_aniso_U_33
_atom_site_aniso_U_23
_atom_site_aniso_U_13
_atom_site_aniso_U_12
Br1 0.01933(15) 0.01641(15) 0.01559(16) -0.00131(10) 0.00720(11) -0.00207(10)
Br2 0.02183(16) 0.02348(17) 0.02397(17) 0.00181(11) 0.00837(12) 0.00547(11)
Mn1 0.0183(3) 0.0157(3) 0.0136(3) 0.000 0.0058(2) 0.000

loop_
_atom_type_symbol
_atom_type_description
_atom_type_scat_dispersion_real
_atom_type_scat_dispersion_imag
_atom_type_scat_source
C C 0.0033 0.0016 'International Tables Vol C Tables 4.2.6.8 and 6.1.1.4'
H H 0.0000 0.0000 'International Tables Vol C Tables 4.2.6.8 and 6.1.1.4'
N N 0.0061 0.0033 'International Tables Vol C Tables 4.2.6.8 and 6.1.1.4'
Mn Mn 0.3368 0.7283 'International Tables Vol C Tables 4.2.6.8 and 6.1.1.4'
Br Br -0.2901 2.4595 'International Tables Vol C Tables 4.2.6.8 and 6.1.1.4'

loop_
_geom_angle_atom_site_label_1
_geom_angle_atom_site_label_2
_geom_angle_atom_site_label_3
_geom_angle
_geom_angle_site_symmetry_1
_geom_angle_site_symmetry_3
_geom_angle_publ_flag
Br2 Mn1 Br2 112.29(3) 2 . ?
Br2 Mn1 Br1 108.630(10) 2 . ?
Br2 Mn1 Br1 111.605(10) . . ?
Br2 Mn1 Br1 111.605(10) 2 2 ?
Br2 Mn1 Br1 108.630(10) . 2 ?
Br1 Mn1 Br1 103.78(2) . 2 ?
C1 N1 C2 108.2(2) . . ?
C1 N1 C5 126.2(2) . . ?
C2 N1 C5 125.6(2) . . ?
C1 N2 C3 108.5(2) . . ?
C1 N2 C4 125.5(2) . . ?
C3 N2 C4 126.0(2) . . ?
N2 C1 N1 109.0(2) . . ?
C3 C2 N1 106.8(2) . . ?
C2 C3 N2 107.5(3) . . ?
N1 C5 C6 112.1(2) . . ?
C5 C6 C7 111.3(2) . . ?
C8 C7 C6 114.0(2) . . ?

loop_
_geom_bond_atom_site_label_1
_geom_bond_atom_site_label_2
_geom_bond_distance
_geom_bond_site_symmetry_2
_geom_bond_publ_flag
Br1 Mn1 2.5227(5) . ?
Br2 Mn1 2.4990(5) . ?
Mn1 Br2 2.4990(5) 2 ?
Mn1 Br1 2.5227(5) 2 ?
N1 C1 1.335(3) . ?
N1 C2 1.377(3) . ?
N1 C5 1.479(3) . ?
N2 C1 1.321(3) . ?
N2 C3 1.372(3) . ?
N2 C4 1.469(3) . ?
C2 C3 1.352(4) . ?
C5 C6 1.513(4) . ?
C6 C7 1.534(4) . ?
C7 C8 1.521(4) . ?
